data_2234378
loop_
_publ_author_name
Ejaz
'Khan, Islam Ullah'
'Murtaza, Alina'
'Harrison, William T. A.'

_publ_section_title
;
 Bis(methacrylato-\k<i>O</i>)bis(2,4,6-trimethylpyridine-\k<i>N</i>)copper(II)
;
_journal_coeditor_code RN2095
_journal_issue 4
_journal_name_full 'Acta Crystallographica Section E'
_journal_page_first m469
_journal_page_last m470
_journal_paper_doi 10.1107/S1600536812009919
_journal_volume 68
_journal_year 2012
_chemical_formula_iupac '[Cu (C4 H5 O2)2 (C8 H11 N)2]'
_chemical_formula_moiety 'C24 H32 Cu N2 O4'
_chemical_formula_sum 'C24 H32 Cu N2 O4'
_chemical_formula_weight 476.06
_chemical_name_systematic
;
Bis(methacrylato-\k<i>O</i>)bis(2,4,6-trimethylpyridine-\k<i>N</i>)copper(II)
;
_space_group_IT_number 14
_symmetry_cell_setting monoclinic
_symmetry_space_group_name_Hall '-P 2yn'
_symmetry_space_group_name_H-M 'P 1 21/n 1'
_atom_sites_solution_hydrogens geom
_atom_sites_solution_primary direct
_atom_sites_solution_secondary difmap
_audit_creation_method SHELXL-97
_cell_angle_alpha 90.00
_cell_angle_beta 109.2200(10)
_cell_angle_gamma 90.00
_cell_formula_units_Z 2
_cell_length_a 8.2295(2)
_cell_length_b 17.0921(6)
_cell_length_c 9.1683(3)
_cell_measurement_reflns_used 3020
_cell_measurement_temperature 296(2)
_cell_measurement_theta_max 28.32
_cell_measurement_theta_min 2.38
_cell_volume 1217.73(7)
_computing_cell_refinement 'SAINT (Bruker, 2007)'
_computing_data_collection 'APEX2 (Bruker, 2007)'
_computing_data_reduction 'SAINT (Bruker, 2007)'
_computing_molecular_graphics 'ORTEP-3 (Farrugia, 1997)'
_computing_publication_material 'SHELXL97 (Sheldrick, 2008)'
_computing_structure_refinement 'SHELXL97 (Sheldrick, 2008)'
_computing_structure_solution 'SHELXS97 (Sheldrick, 2008)'
_diffrn_ambient_temperature 296(2)
_diffrn_measured_fraction_theta_full 0.994
_diffrn_measured_fraction_theta_max 0.994
_diffrn_measurement_device_type 'Bruker APEXII CCD'
_diffrn_measurement_method \w
_diffrn_radiation_monochromator graphite
_diffrn_radiation_source 'fine-focus sealed tube'
_diffrn_radiation_type MoK\a
_diffrn_radiation_wavelength 0.71073
_diffrn_reflns_av_R_equivalents 0.0301
_diffrn_reflns_av_sigmaI/netI 0.0254
_diffrn_reflns_limit_h_max 10
_diffrn_reflns_limit_h_min -10
_diffrn_reflns_limit_k_max 21
_diffrn_reflns_limit_k_min -22
_diffrn_reflns_limit_l_max 12
_diffrn_reflns_limit_l_min -12
_diffrn_reflns_number 11795
_diffrn_reflns_theta_full 28.32
_diffrn_reflns_theta_max 28.32
_diffrn_reflns_theta_min 2.88
_diffrn_standards_decay_% 0
_exptl_absorpt_coefficient_mu 0.927
_exptl_absorpt_correction_T_max 0.947
_exptl_absorpt_correction_T_min 0.930
_exptl_absorpt_correction_type multi-scan
_exptl_absorpt_process_details '(SADABS; Bruker, 2007)'
_exptl_crystal_colour blue-green
_exptl_crystal_density_diffrn 1.298
_exptl_crystal_density_method 'not measured'
_exptl_crystal_description block
_exptl_crystal_F_000 502
_exptl_crystal_size_max 0.08
_exptl_crystal_size_mid 0.06
_exptl_crystal_size_min 0.06
_refine_diff_density_max 0.240
_refine_diff_density_min -0.211
_refine_ls_extinction_method none
_refine_ls_goodness_of_fit_ref 1.053
_refine_ls_hydrogen_treatment constr
_refine_ls_matrix_type full
_refine_ls_number_parameters 146
_refine_ls_number_reflns 3017
_refine_ls_number_restraints 0
_refine_ls_restrained_S_all 1.053
_refine_ls_R_factor_all 0.0423
_refine_ls_R_factor_gt 0.0315
_refine_ls_shift/su_max 0.001
_refine_ls_shift/su_mean 0.000
_refine_ls_structure_factor_coef Fsqd
_refine_ls_weighting_details 'calc w=1/[\s^2^(Fo^2^)+(0.0554P)^2^+0.2257P] where P=(Fo^2^+2Fc^2^)/3'
_refine_ls_weighting_scheme calc
_refine_ls_wR_factor_gt 0.0919
_refine_ls_wR_factor_ref 0.0981
_reflns_number_gt 2439
_reflns_number_total 3017
_reflns_threshold_expression I>2\s(I)
_cod_data_source_file rn2095.cif
_cod_data_source_block I
_cod_original_sg_symbol_H-M 'P 21/n'
_cod_database_code 2234378
_cod_database_fobs_code 2234378

loop_
_symmetry_equiv_pos_as_xyz
'x, y, z'
'-x+1/2, y+1/2, -z+1/2'
'-x, -y, -z'
'x-1/2, -y-1/2, z-1/2'

loop_
_atom_site_type_symbol
_atom_site_label
_atom_site_fract_x
_atom_site_fract_y
_atom_site_fract_z
_atom_site_U_iso_or_equiv
_atom_site_adp_type
_atom_site_calc_flag
_atom_site_refinement_flags
_atom_site_occupancy
_atom_site_symmetry_multiplicity
Cu Cu1 0.5000 0.5000 0.5000 0.03574(11) Uani d S 1 2
N N1 0.66520(18) 0.59275(8) 0.54344(15) 0.0370(3) Uani d . 1 1
C C1 0.6584(2) 0.64975(10) 0.64342(19) 0.0418(4) Uani d . 1 1
C C2 0.7823(2) 0.70758(11) 0.6865(2) 0.0468(4) Uani d . 1 1
H H2 0.7740 0.7465 0.7546 0.056 Uiso calc R 1 1
C C5 0.7941(2) 0.59402(10) 0.48251(18) 0.0381(3) Uani d . 1 1
C C9 0.2632(2) 0.57402(11) 0.2626(2) 0.0437(4) Uani d . 1 1
C C3 0.9184(2) 0.70825(11) 0.6297(2) 0.0481(4) Uani d . 1 1
C C8 0.7956(2) 0.53238(12) 0.3681(2) 0.0473(4) Uani d . 1 1
H H8A 0.7929 0.4817 0.4124 0.071 Uiso calc R 1 1
H H8B 0.8984 0.5372 0.3410 0.071 Uiso calc R 1 1
H H8C 0.6967 0.5385 0.2772 0.071 Uiso calc R 1 1
C C4 0.9208(2) 0.65059(11) 0.5248(2) 0.0456(4) Uani d . 1 1
H H4 1.0089 0.6499 0.4821 0.055 Uiso calc R 1 1
C C6 0.5137(3) 0.64778(13) 0.7083(3) 0.0599(5) Uani d . 1 1
H H6A 0.4061 0.6456 0.6253 0.090 Uiso calc R 1 1
H H6B 0.5173 0.6940 0.7686 0.090 Uiso calc R 1 1
H H6C 0.5250 0.6024 0.7725 0.090 Uiso calc R 1 1
C C10 0.1618(3) 0.59108(12) 0.0974(2) 0.0568(5) Uani d . 1 1
C C7 1.0593(3) 0.76821(15) 0.6826(4) 0.0776(7) Uani d . 1 1
H H7A 1.0113 0.8174 0.6986 0.116 Uiso calc R 1 1
H H7B 1.1137 0.7743 0.6053 0.116 Uiso calc R 1 1
H H7C 1.1429 0.7513 0.7776 0.116 Uiso calc R 1 1
C C11 -0.0020(4) 0.62688(19) 0.0676(4) 0.0899(9) Uani d . 1 1
H H11A -0.0557 0.6336 -0.0418 0.135 Uiso calc R 1 1
H H11B 0.0123 0.6770 0.1175 0.135 Uiso calc R 1 1
H H11C -0.0730 0.5942 0.1069 0.135 Uiso calc R 1 1
C C12 0.2280(5) 0.57196(18) -0.0179(3) 0.0934(9) Uani d . 1 1
H H12A 0.1650 0.5824 -0.1205 0.112 Uiso calc R 1 1
H H12B 0.3358 0.5486 0.0070 0.112 Uiso calc R 1 1
O O1 0.2181(2) 0.60068(11) 0.36686(17) 0.0675(4) Uani d . 1 1
O O2 0.39586(16) 0.53088(9) 0.28566(14) 0.0477(3) Uani d . 1 1

loop_
_atom_site_aniso_label
_atom_site_aniso_U_11
_atom_site_aniso_U_22
_atom_site_aniso_U_33
_atom_site_aniso_U_12
_atom_site_aniso_U_13
_atom_site_aniso_U_23
Cu1 0.03618(17) 0.03855(17) 0.03315(16) 0.00306(11) 0.01229(11) -0.00093(11)
N1 0.0376(7) 0.0391(7) 0.0338(7) 0.0041(6) 0.0111(5) -0.0006(5)
C1 0.0445(9) 0.0422(9) 0.0369(8) 0.0073(7) 0.0111(7) -0.0017(7)
C2 0.0508(10) 0.0402(9) 0.0429(9) 0.0065(8) 0.0067(8) -0.0061(7)
C5 0.0382(8) 0.0397(8) 0.0357(8) 0.0064(7) 0.0110(6) 0.0032(6)
C9 0.0429(9) 0.0445(9) 0.0413(9) -0.0048(7) 0.0105(7) 0.0056(7)
C3 0.0410(9) 0.0397(9) 0.0554(10) 0.0020(7) 0.0048(8) 0.0008(8)
C8 0.0463(10) 0.0512(10) 0.0501(10) 0.0021(8) 0.0234(8) -0.0064(9)
C4 0.0385(9) 0.0440(9) 0.0541(10) 0.0036(7) 0.0148(8) 0.0042(8)
C6 0.0649(12) 0.0605(12) 0.0639(12) 0.0007(10) 0.0341(10) -0.0178(10)
C10 0.0626(12) 0.0492(11) 0.0448(10) -0.0087(9) -0.0011(9) 0.0090(8)
C7 0.0593(14) 0.0602(14) 0.105(2) -0.0122(11) 0.0164(13) -0.0197(14)
C11 0.0769(17) 0.089(2) 0.0811(18) 0.0016(15) -0.0048(13) 0.0307(16)
C12 0.131(2) 0.101(2) 0.0391(11) 0.0127(19) 0.0155(13) -0.0022(13)
O1 0.0591(9) 0.0941(12) 0.0519(8) 0.0208(8) 0.0218(7) 0.0076(8)
O2 0.0486(7) 0.0534(7) 0.0385(6) 0.0038(6) 0.0109(5) 0.0035(6)

loop_
_atom_type_symbol
_atom_type_description
_atom_type_scat_dispersion_real
_atom_type_scat_dispersion_imag
_atom_type_scat_source
C C 0.0033 0.0016 'International Tables Vol C Tables 4.2.6.8 and 6.1.1.4'
H H 0.0000 0.0000 'International Tables Vol C Tables 4.2.6.8 and 6.1.1.4'
N N 0.0061 0.0033 'International Tables Vol C Tables 4.2.6.8 and 6.1.1.4'
O O 0.0106 0.0060 'International Tables Vol C Tables 4.2.6.8 and 6.1.1.4'
Cu Cu 0.3201 1.2651 'International Tables Vol C Tables 4.2.6.8 and 6.1.1.4'

loop_
_geom_angle_atom_site_label_1
_geom_angle_atom_site_label_2
_geom_angle_atom_site_label_3
_geom_angle_site_symmetry_1
_geom_angle_site_symmetry_3
_geom_angle
_geom_angle_publ_flag
O2 Cu1 O2 . 3_666 180.0 ?
O2 Cu1 N1 . 3_666 88.27(6) ?
O2 Cu1 N1 3_666 3_666 91.73(6) ?
O2 Cu1 N1 . . 91.73(6) y
O2 Cu1 N1 3_666 . 88.27(6) ?
N1 Cu1 N1 3_666 . 180.0 ?
C1 N1 C5 . . 118.81(15) ?
C1 N1 Cu1 . . 121.25(11) ?
C5 N1 Cu1 . . 119.66(11) ?
N1 C1 C2 . . 121.22(16) ?
N1 C1 C6 . . 118.00(16) ?
C2 C1 C6 . . 120.77(16) ?
C1 C2 C3 . . 120.78(17) ?
C1 C2 H2 . . 119.6 ?
C3 C2 H2 . . 119.6 ?
N1 C5 C4 . . 121.21(15) ?
N1 C5 C8 . . 117.99(15) ?
C4 C5 C8 . . 120.81(15) ?
O1 C9 O2 . . 123.32(17) ?
O1 C9 C10 . . 120.46(18) ?
O2 C9 C10 . . 116.23(17) ?
C4 C3 C2 . . 117.10(17) ?
C4 C3 C7 . . 121.63(19) ?
C2 C3 C7 . . 121.26(19) ?
C5 C8 H8A . . 109.5 ?
C5 C8 H8B . . 109.5 ?
H8A C8 H8B . . 109.5 ?
C5 C8 H8C . . 109.5 ?
H8A C8 H8C . . 109.5 ?
H8B C8 H8C . . 109.5 ?
C5 C4 C3 . . 120.81(17) ?
C5 C4 H4 . . 119.6 ?
C3 C4 H4 . . 119.6 ?
C1 C6 H6A . . 109.5 ?
C1 C6 H6B . . 109.5 ?
H6A C6 H6B . . 109.5 ?
C1 C6 H6C . . 109.5 ?
H6A C6 H6C . . 109.5 ?
H6B C6 H6C . . 109.5 ?
C12 C10 C11 . . 122.9(2) ?
C12 C10 C9 . . 120.0(2) ?
C11 C10 C9 . . 117.1(2) ?
C3 C7 H7A . . 109.5 ?
C3 C7 H7B . . 109.5 ?
H7A C7 H7B . . 109.5 ?
C3 C7 H7C . . 109.5 ?
H7A C7 H7C . . 109.5 ?
H7B C7 H7C . . 109.5 ?
C10 C11 H11A . . 109.5 ?
C10 C11 H11B . . 109.5 ?
H11A C11 H11B . . 109.5 ?
C10 C11 H11C . . 109.5 ?
H11A C11 H11C . . 109.5 ?
H11B C11 H11C . . 109.5 ?
C10 C12 H12A . . 120.0 ?
C10 C12 H12B . . 120.0 ?
H12A C12 H12B . . 120.0 ?
C9 O2 Cu1 . . 113.19(11) ?

loop_
_geom_bond_atom_site_label_1
_geom_bond_atom_site_label_2
_geom_bond_site_symmetry_2
_geom_bond_distance
_geom_bond_publ_flag
Cu1 O2 . 1.9406(12) y
Cu1 O2 3_666 1.9406(12) ?
Cu1 N1 3_666 2.0404(14) ?
Cu1 N1 . 2.0404(14) y
N1 C1 . 1.352(2) ?
N1 C5 . 1.352(2) ?
C1 C2 . 1.381(3) ?
C1 C6 . 1.496(3) ?
C2 C3 . 1.382(3) ?
C2 H2 . 0.9300 ?
C5 C4 . 1.381(3) ?
C5 C8 . 1.490(2) ?
C9 O1 . 1.222(2) ?
C9 O2 . 1.276(2) ?
C9 C10 . 1.498(3) ?
C3 C4 . 1.382(3) ?
C3 C7 . 1.503(3) ?
C8 H8A . 0.9600 ?
C8 H8B . 0.9600 ?
C8 H8C . 0.9600 ?
C4 H4 . 0.9300 ?
C6 H6A . 0.9600 ?
C6 H6B . 0.9600 ?
C6 H6C . 0.9600 ?
C10 C12 . 1.378(4) ?
C10 C11 . 1.422(4) ?
C7 H7A . 0.9600 ?
C7 H7B . 0.9600 ?
C7 H7C . 0.9600 ?
C11 H11A . 0.9600 ?
C11 H11B . 0.9600 ?
C11 H11C . 0.9600 ?
C12 H12A . 0.9300 ?
C12 H12B . 0.9300 ?

loop_
_geom_hbond_atom_site_label_D
_geom_hbond_atom_site_label_H
_geom_hbond_atom_site_label_A
_geom_hbond_site_symmetry_A
_geom_hbond_distance_DH
_geom_hbond_distance_HA
_geom_hbond_distance_DA
_geom_hbond_angle_DHA
C4 H4 O1 1_655 0.93 2.45 3.338(2) 161
C6 H6A O1 . 0.96 2.49 3.369(3) 153
C6 H6C O2 3_666 0.96 2.48 3.139(3) 126
C8 H8A O1 3_666 0.96 2.49 3.357(3) 150
C8 H8C O2 . 0.96 2.51 3.124(2) 122

loop_
_geom_torsion_atom_site_label_1
_geom_torsion_atom_site_label_2
_geom_torsion_atom_site_label_3
_geom_torsion_atom_site_label_4
_geom_torsion_site_symmetry_1
_geom_torsion
O2 Cu1 N1 C1 . 115.81(13)
O2 Cu1 N1 C1 3_666 -64.19(13)
O2 Cu1 N1 C5 . -70.31(12)
O2 Cu1 N1 C5 3_666 109.69(12)
C5 N1 C1 C2 . -1.6(2)
Cu1 N1 C1 C2 . 172.38(13)
C5 N1 C1 C6 . 179.36(16)
Cu1 N1 C1 C6 . -6.7(2)
N1 C1 C2 C3 . -0.7(3)
C6 C1 C2 C3 . 178.31(18)
C1 N1 C5 C4 . 2.3(2)
Cu1 N1 C5 C4 . -171.75(12)
C1 N1 C5 C8 . -177.78(16)
Cu1 N1 C5 C8 . 8.2(2)
C1 C2 C3 C4 . 2.3(3)
C1 C2 C3 C7 . -176.5(2)
N1 C5 C4 C3 . -0.7(3)
C8 C5 C4 C3 . 179.34(17)
C2 C3 C4 C5 . -1.5(3)
C7 C3 C4 C5 . 177.2(2)
O1 C9 C10 C12 . 169.3(2)
O2 C9 C10 C12 . -10.8(3)
O1 C9 C10 C11 . -10.9(3)
O2 C9 C10 C11 . 169.0(2)
O1 C9 O2 Cu1 . 8.1(2)
C10 C9 O2 Cu1 . -171.85(13)
N1 Cu1 O2 C9 3_666 86.87(13)
N1 Cu1 O2 C9 . -93.13(13)
